data_2008117
loop_
_publ_author_name
'Cambie, Richard C.'
'Rickard, Clifton E. F.'
'Rutledge, P. Stewart'
'Yang, Xiao-Shuang'

_publ_section_title
;
 Scalarolide and scalarin, sesterterpenes from Cacospongia and Ircinia
 sponges
;
_journal_issue 1
_journal_name_full 'Acta Crystallographica Section C'
_journal_page_first 112
_journal_page_last 114
_journal_paper_doi 10.1107/S0108270198011305
_journal_volume 55
_journal_year 1999
_chemical_formula_moiety 'C25 H38 O3'
_chemical_formula_sum 'C25 H38 O3'
_chemical_formula_weight 386.55
_chemical_name_common Scalarolide
_chemical_name_systematic
;
 12\b-hydroxyscalar-17-en-20,19-olide
;
_space_group_IT_number 5
_symmetry_cell_setting monoclinic
_symmetry_space_group_name_Hall 'C 2y'
_symmetry_space_group_name_H-M 'C 1 2 1'
_audit_creation_method SHELXL-97
_cell_angle_alpha 90.00
_cell_angle_beta 92.2770(10)
_cell_angle_gamma 90.00
_cell_formula_units_Z 4
_cell_length_a 13.7343(2)
_cell_length_b 6.1274(2)
_cell_length_c 25.2459(7)
_cell_measurement_reflns_used 6037
_cell_measurement_temperature 203(2)
_cell_measurement_theta_max 25
_cell_measurement_theta_min 2
_cell_volume 2122.91(10)
_computing_cell_refinement 'SAINT (Siemens, 1994)'
_computing_data_collection 'SMART (Siemens, 1994)'
_computing_data_reduction SAINT
_computing_molecular_graphics 'SHELXTL (Siemens, 1994)'
_computing_publication_material SHELXL97
_computing_structure_refinement 'SHELXL97 (Sheldrick, 1997)'
_computing_structure_solution 'SHELXS97 (Sheldrick, 1990)'
_diffrn_ambient_temperature 203(2)
_diffrn_measured_fraction_theta_full 0.986
_diffrn_measured_fraction_theta_max 0.986
_diffrn_measurement_device_type 'Siemens SMART'
_diffrn_measurement_method 'Area-detector \w scans'
_diffrn_radiation_monochromator graphite
_diffrn_radiation_source 'fine-focus sealed tube'
_diffrn_radiation_type MoK\a
_diffrn_radiation_wavelength 0.71073
_diffrn_reflns_av_R_equivalents 0.0572
_diffrn_reflns_av_sigmaI/netI 0.0936
_diffrn_reflns_limit_h_max 15
_diffrn_reflns_limit_h_min -15
_diffrn_reflns_limit_k_max 6
_diffrn_reflns_limit_k_min -6
_diffrn_reflns_limit_l_max 28
_diffrn_reflns_limit_l_min 0
_diffrn_reflns_number 6254
_diffrn_reflns_theta_full 25.00
_diffrn_reflns_theta_max 25.00
_diffrn_reflns_theta_min 1.61
_diffrn_standards_decay_% 0
_exptl_absorpt_coefficient_mu 0.077
_exptl_absorpt_correction_T_max 0.9939
_exptl_absorpt_correction_T_min 0.9684
_exptl_absorpt_correction_type 'Multi-scan (Blessing, 1995)'
_exptl_crystal_colour Colourless
_exptl_crystal_density_diffrn 1.209
_exptl_crystal_density_method 'not measured'
_exptl_crystal_description Plate
_exptl_crystal_F_000 848
_exptl_crystal_size_max 0.42
_exptl_crystal_size_mid 0.38
_exptl_crystal_size_min 0.08
_refine_diff_density_max 0.264
_refine_diff_density_min -0.262
_refine_ls_abs_structure_details 'Flack H D (1983)'
_refine_ls_abs_structure_Flack -1(4)
_refine_ls_extinction_coef 0.010(2)
_refine_ls_extinction_method 'SHELXL97 (Sheldrick, 1997)'
_refine_ls_goodness_of_fit_ref 1.072
_refine_ls_hydrogen_treatment mixed
_refine_ls_matrix_type full
_refine_ls_number_parameters 259
_refine_ls_number_reflns 3179
_refine_ls_number_restraints 1
_refine_ls_restrained_S_all 1.072
_refine_ls_R_factor_all 0.1057
_refine_ls_R_factor_obs 0.0850
_refine_ls_shift/su_max 0.007
_refine_ls_shift/su_mean 0.001
_refine_ls_structure_factor_coef Fsqd
_refine_ls_weighting_details 'w = 1/[\s^2^(Fo^2^)+(0.1134P)^2^+2.8087P] where P=(Fo^2^+2Fc^2^)/3'
_refine_ls_weighting_scheme calc
_refine_ls_wR_factor_obs 0.2260
_refine_ls_wR_factor_ref 0.2453
_reflns_number_gt 2339
_reflns_number_total 3179
_reflns_threshold_expression I>\s(I)
_cod_data_source_file sx1072.cif
_cod_data_source_block I
_cod_depositor_comments
;
The following automatic conversions were performed:
'_symmetry_cell_setting' value 'Monoclinic' changed to 'monoclinic'
according to '/home/saulius/struct/CIF-dictionaries/cif_core.dic'
dictionary named 'cif_core.dic' version 2.4.1 from 2010-06-29.

Automatic conversion script
Id: cif_fix_enum 1527 2010-12-29 10:47:43Z saulius 

The following automatic conversions were performed:

'_refine_ls_weighting_scheme' value 'calc w =
1/[\s^2^(Fo^2^)+(0.1134P)^2^+2.8087P] where P=(Fo^2^+2Fc^2^)/3' was
changed to 'calc'. New tag '_refine_ls_weighting_details' was
created. The value of the new tag was set to 'w =
1/[\s^2^(Fo^2^)+(0.1134P)^2^+2.8087P] where P=(Fo^2^+2Fc^2^)/3'.

Automatic conversion script
Id: cif_fix_values 3143 2015-03-26 13:38:13Z robertas 
;
_cod_original_sg_symbol_H-M 'C 2'
_cod_database_code 2008117

loop_
_symmetry_equiv_pos_as_xyz
'x, y, z'
'-x, y, -z'
'x+1/2, y+1/2, z'
'-x+1/2, y+1/2, -z'

loop_
_atom_site_label
_atom_site_fract_x
_atom_site_fract_y
_atom_site_fract_z
_atom_site_U_iso_or_equiv
_atom_site_adp_type
_atom_site_calc_flag
_atom_site_refinement_flags
_atom_site_occupancy
_atom_site_disorder_assembly
_atom_site_disorder_group
_atom_site_type_symbol
O1 0.0822(3) 0.1709(8) 0.83351(17) 0.0721(13) Uani d . 1 . . O
H1A 0.0791 0.2180 0.8642 0.108 Uiso calc R 1 . . H
O2 0.1082(4) 0.3546(11) 0.93144(17) 0.0954(19) Uani d . 1 . . O
C1 0.1860(4) 0.2835(11) 0.6438(2) 0.0587(15) Uani d . 1 . . C
H1B 0.1230 0.2230 0.6534 0.070 Uiso calc R 1 . . H
H1C 0.1904 0.4320 0.6581 0.070 Uiso calc R 1 . . H
C2 0.1889(5) 0.2949(15) 0.5843(2) 0.077(2) Uani d . 1 . . C
H2A 0.1347 0.3849 0.5705 0.093 Uiso calc R 1 . . H
H2B 0.1809 0.1479 0.5695 0.093 Uiso calc R 1 . . H
C3 0.2859(5) 0.3926(16) 0.5667(2) 0.083(2) Uani d . 1 . . C
H3A 0.2906 0.5447 0.5785 0.100 Uiso calc R 1 . . H
H3B 0.2866 0.3914 0.5279 0.100 Uiso calc R 1 . . H
C4 0.3760(5) 0.2625(12) 0.5898(2) 0.0661(18) Uani d . 1 . . C
C5 0.3667(4) 0.2430(11) 0.6500(2) 0.0564(16) Uani d . 1 . . C
H5A 0.3689 0.3947 0.6634 0.068 Uiso calc R 1 . . H
C6 0.4540(4) 0.1252(12) 0.6786(2) 0.0632(17) Uani d . 1 . . C
H6A 0.4503 -0.0315 0.6710 0.076 Uiso calc R 1 . . H
H6B 0.5151 0.1805 0.6650 0.076 Uiso calc R 1 . . H
C7 0.4544(4) 0.1600(12) 0.7378(2) 0.0583(15) Uani d . 1 . . C
H7A 0.4636 0.3160 0.7451 0.070 Uiso calc R 1 . . H
H7B 0.5104 0.0824 0.7541 0.070 Uiso calc R 1 . . H
C8 0.3617(4) 0.0835(9) 0.7642(2) 0.0487(14) Uani d . 1 . . C
C9 0.2724(3) 0.1806(9) 0.7313(2) 0.0443(13) Uani d . 1 . . C
H9A 0.2801 0.3406 0.7351 0.053 Uiso calc R 1 . . H
C10 0.2688(4) 0.1430(10) 0.6707(2) 0.0515(14) Uani d . 1 . . C
C11 0.1774(4) 0.1302(11) 0.7587(2) 0.0543(14) Uani d . 1 . . C
H11A 0.1226 0.1898 0.7373 0.065 Uiso calc R 1 . . H
H11B 0.1689 -0.0285 0.7604 0.065 Uiso calc R 1 . . H
C12 0.1749(4) 0.2223(9) 0.8136(2) 0.0510(14) Uani d . 1 . . C
H12A 0.1788 0.3832 0.8106 0.061 Uiso calc R 1 . . H
C13 0.2620(4) 0.1465(9) 0.8506(2) 0.0454(13) Uani d . 1 . . C
C14 0.3569(3) 0.1849(8) 0.8205(2) 0.0448(13) Uani d . 1 . . C
H14A 0.3601 0.3446 0.8149 0.054 Uiso calc R 1 . . H
C15 0.4472(4) 0.1292(12) 0.8579(2) 0.0580(15) Uani d . 1 . . C
H15A 0.4410 -0.0205 0.8710 0.070 Uiso calc R 1 . . H
H15B 0.5066 0.1377 0.8378 0.070 Uiso calc R 1 . . H
C16 0.4553(4) 0.2832(13) 0.9040(2) 0.0688(18) Uani d . 1 . . C
H16A 0.4941 0.2140 0.9328 0.083 Uiso calc R 1 . . H
H16B 0.4900 0.4148 0.8933 0.083 Uiso calc R 1 . . H
C17 0.3585(5) 0.3473(10) 0.9241(2) 0.0588(15) Uani d . 1 . . C
C18 0.2732(4) 0.2869(10) 0.9007(2) 0.0553(15) Uani d . 1 . . C
C19 0.4654(5) 0.410(2) 0.5782(3) 0.104(3) Uani d . 1 . . C
H19A 0.4630 0.5415 0.5995 0.156 Uiso calc R 1 . . H
H19B 0.4637 0.4483 0.5410 0.156 Uiso calc R 1 . . H
H19C 0.5251 0.3310 0.5871 0.156 Uiso calc R 1 . . H
O20 0.2385(4) 0.4829(9) 0.97577(17) 0.0853(16) Uani d . 1 . . O
C20 0.3883(6) 0.0506(16) 0.5589(3) 0.093(3) Uani d . 1 . . C
H20A 0.3270 -0.0282 0.5570 0.140 Uiso calc R 1 . . H
H20B 0.4379 -0.0389 0.5766 0.140 Uiso calc R 1 . . H
H20C 0.4079 0.0842 0.5233 0.140 Uiso calc R 1 . . H
C21 0.3643(4) -0.1683(11) 0.7654(3) 0.0648(17) Uani d . 1 . . C
H21A 0.4037 -0.2167 0.7959 0.097 Uiso calc R 1 . . H
H21B 0.3923 -0.2222 0.7333 0.097 Uiso calc R 1 . . H
H21C 0.2985 -0.2241 0.7678 0.097 Uiso calc R 1 . . H
C22 0.2500(4) -0.0930(13) 0.6560(2) 0.0716(19) Uani d . 1 . . C
H22A 0.1997 -0.1517 0.6778 0.107 Uiso calc R 1 . . H
H22B 0.3095 -0.1766 0.6618 0.107 Uiso calc R 1 . . H
H22C 0.2288 -0.1021 0.6190 0.107 Uiso calc R 1 . . H
C23 0.2419(4) -0.0880(11) 0.8692(2) 0.0624(16) Uani d . 1 . . C
H23A 0.1955 -0.0847 0.8972 0.094 Uiso calc R 1 . . H
H23B 0.3023 -0.1539 0.8826 0.094 Uiso calc R 1 . . H
H23C 0.2154 -0.1732 0.8397 0.094 Uiso calc R 1 . . H
C24 0.3426(6) 0.4677(16) 0.9724(3) 0.087(2) Uani d . 1 . . C
H24A 0.3713 0.3905 1.0032 0.105 Uiso calc R 1 . . H
H24B 0.3718 0.6134 0.9707 0.105 Uiso calc R 1 . . H
C25 0.1974(5) 0.3680(12) 0.9346(2) 0.0670(18) Uani d . 1 . . C

loop_
_atom_site_aniso_label
_atom_site_aniso_U_11
_atom_site_aniso_U_22
_atom_site_aniso_U_33
_atom_site_aniso_U_12
_atom_site_aniso_U_13
_atom_site_aniso_U_23
O1 0.033(2) 0.110(4) 0.073(3) 0.005(2) 0.0049(17) 0.019(3)
O2 0.068(3) 0.150(5) 0.068(3) 0.048(3) 0.009(2) 0.020(3)
C1 0.046(3) 0.071(4) 0.057(4) -0.010(3) -0.014(2) 0.004(3)
C2 0.062(4) 0.110(6) 0.058(4) -0.014(4) -0.016(3) 0.005(4)
C3 0.076(5) 0.127(7) 0.047(3) -0.025(5) -0.007(3) -0.002(4)
C4 0.061(4) 0.091(5) 0.045(3) -0.028(3) -0.005(3) -0.014(3)
C5 0.039(3) 0.077(4) 0.053(3) -0.013(3) -0.008(2) -0.012(3)
C6 0.037(3) 0.089(5) 0.063(4) -0.005(3) -0.005(2) -0.003(4)
C7 0.030(3) 0.084(4) 0.059(4) -0.001(3) -0.011(2) -0.007(3)
C8 0.030(3) 0.064(4) 0.051(3) 0.003(2) -0.016(2) -0.001(3)
C9 0.031(3) 0.050(3) 0.050(3) -0.001(2) -0.011(2) 0.002(2)
C10 0.037(3) 0.059(4) 0.058(3) -0.008(3) -0.013(2) -0.001(3)
C11 0.034(3) 0.070(4) 0.058(4) -0.007(3) -0.014(2) 0.009(3)
C12 0.039(3) 0.056(3) 0.058(3) 0.010(2) -0.010(2) 0.016(3)
C13 0.044(3) 0.048(3) 0.043(3) 0.008(2) -0.012(2) 0.016(2)
C14 0.041(3) 0.041(3) 0.051(3) 0.005(2) -0.021(2) -0.003(2)
C15 0.039(3) 0.085(4) 0.049(3) 0.007(3) -0.020(2) -0.005(3)
C16 0.049(3) 0.101(5) 0.056(4) -0.011(3) -0.013(3) -0.004(4)
C17 0.074(4) 0.052(3) 0.050(3) -0.002(3) -0.012(3) 0.007(3)
C18 0.056(3) 0.064(4) 0.046(3) 0.005(3) -0.009(3) 0.012(3)
C19 0.074(5) 0.181(10) 0.058(4) -0.055(6) 0.011(3) -0.008(5)
O20 0.108(4) 0.097(4) 0.051(3) 0.035(3) -0.006(2) -0.002(3)
C20 0.076(5) 0.141(8) 0.062(5) -0.029(5) -0.003(3) -0.032(5)
C21 0.056(4) 0.063(4) 0.074(4) 0.008(3) -0.015(3) 0.003(3)
C22 0.050(3) 0.101(6) 0.062(4) -0.020(3) -0.012(3) -0.019(4)
C23 0.055(3) 0.066(4) 0.065(4) -0.005(3) -0.007(3) 0.013(3)
C24 0.093(6) 0.115(7) 0.053(4) -0.010(5) -0.009(3) -0.011(4)
C25 0.073(4) 0.087(5) 0.041(3) 0.027(4) 0.004(3) 0.012(3)

loop_
_atom_type_symbol
_atom_type_description
_atom_type_scat_dispersion_real
_atom_type_scat_dispersion_imag
_atom_type_scat_source
C C 0.0033 0.0016 'International Tables Vol C Tables 4.2.6.8 and 6.1.1.4'
H H 0.0000 0.0000 'International Tables Vol C Tables 4.2.6.8 and 6.1.1.4'
O O 0.0106 0.0060 'International Tables Vol C Tables 4.2.6.8 and 6.1.1.4'

loop_
_geom_angle_atom_site_label_1
_geom_angle_atom_site_label_2
_geom_angle_atom_site_label_3
_geom_angle
_geom_angle_publ_flag
C2 C1 C10 114.3(5) ?
C1 C2 C3 111.3(5) ?
C2 C3 C4 112.0(7) ?
C20 C4 C5 117.1(6) ?
C20 C4 C19 106.9(6) ?
C5 C4 C19 109.1(4) ?
C20 C4 C3 110.1(5) ?
C5 C4 C3 108.3(5) ?
C19 C4 C3 104.6(7) ?
C4 C5 C6 113.8(5) y
C4 C5 C10 117.6(4) y
C6 C5 C10 108.4(5) y
C7 C6 C5 111.6(5) ?
C6 C7 C8 114.6(4) ?
C7 C8 C21 107.2(5) ?
C7 C8 C14 109.9(4) ?
C21 C8 C14 112.5(5) ?
C7 C8 C9 107.4(4) ?
C21 C8 C9 114.0(4) ?
C14 C8 C9 105.7(4) ?
C11 C9 C10 115.0(4) y
C11 C9 C8 110.2(4) y
C10 C9 C8 117.4(4) y
C22 C10 C9 112.6(5) ?
C22 C10 C1 107.9(4) ?
C9 C10 C1 110.0(5) ?
C22 C10 C5 115.3(5) ?
C9 C10 C5 106.0(4) ?
C1 C10 C5 104.8(5) ?
C12 C11 C9 113.1(4) ?
O1 C12 C11 107.3(4) ?
O1 C12 C13 113.5(4) ?
C11 C12 C13 113.3(4) ?
C18 C13 C23 106.5(4) ?
C18 C13 C14 105.1(4) ?
C23 C13 C14 117.1(4) ?
C18 C13 C12 112.1(4) ?
C23 C13 C12 108.5(4) ?
C14 C13 C12 107.5(4) ?
C13 C14 C8 117.0(4) y
C13 C14 C15 109.3(4) y
C8 C14 C15 113.8(4) y
C16 C15 C14 111.4(5) ?
C17 C16 C15 112.9(5) ?
C18 C17 C24 110.6(6) ?
C18 C17 C16 123.4(6) ?
C24 C17 C16 125.9(5) ?
C17 C18 C25 106.2(6) ?
C17 C18 C13 125.1(5) ?
C25 C18 C13 128.6(5) ?
C25 O20 C24 107.7(5) ?
O20 C24 C17 105.4(5) ?
O2 C25 O20 117.9(6) ?
O2 C25 C18 132.2(6) ?
O20 C25 C18 109.8(6) ?

loop_
_geom_bond_atom_site_label_1
_geom_bond_atom_site_label_2
_geom_bond_site_symmetry_2
_geom_bond_distance
_geom_bond_publ_flag
O1 C12 . 1.421(7) ?
O2 C25 . 1.226(8) ?
C1 C2 . 1.507(8) ?
C1 C10 . 1.560(8) ?
C2 C3 . 1.541(9) ?
C3 C4 . 1.566(11) ?
C4 C20 . 1.528(11) ?
C4 C5 . 1.533(8) y
C4 C19 . 1.561(9) ?
C5 C6 . 1.554(8) ?
C5 C10 . 1.586(8) y
C6 C7 . 1.508(8) ?
C7 C8 . 1.534(8) ?
C8 C21 . 1.543(8) ?
C8 C14 . 1.555(8) y
C8 C9 . 1.572(7) y
C9 C11 . 1.532(7) ?
C9 C10 . 1.544(8) y
C10 C22 . 1.513(10) ?
C11 C12 . 1.500(8) ?
C12 C13 . 1.559(6) ?
C13 C18 . 1.533(8) y
C13 C23 . 1.541(8) ?
C13 C14 . 1.552(7) y
C14 C15 . 1.566(7) ?
C15 C16 . 1.499(9) ?
C16 C17 . 1.495(9) ?
C17 C18 . 1.343(8) ?
C17 C24 . 1.448(9) ?
C18 C25 . 1.461(8) ?
O20 C25 . 1.359(8) ?
O20 C24 . 1.439(9) ?

loop_
_cod_related_entry_id
_cod_related_entry_database
_cod_related_entry_code
1 ChemSpider 10256323
